data_4123788
loop_
_publ_author_name
'Wang, Zhaobin'
'Sheong, Fu Kit'
'Sung, Herman H. Y.'
'Williams, Ian D.'
'Lin, Zhenyang'
'Sun, Jianwei'

_publ_section_title
;
 Catalytic enantioselective intermolecular desymmetrization of azetidines.
;
_journal_issue 18
_journal_name_full 'Journal of the American Chemical Society'
_journal_page_first 5895
_journal_page_last 5898
_journal_paper_doi 10.1021/jacs.5b03083
_journal_volume 137
_journal_year 2015
_chemical_formula_moiety 'C20 H23 N O5'
_chemical_formula_sum 'C20 H23 N O5'
_chemical_formula_weight 357.39
_chemical_name_systematic
;
 ? 
;
_space_group_IT_number 2
_space_group_name_Hall '-P 1'
_space_group_name_H-M_alt 'P -1'
_symmetry_cell_setting triclinic
_symmetry_space_group_name_Hall '-P 1'
_symmetry_space_group_name_H-M 'P -1'
_atom_sites_solution_hydrogens geom
_atom_sites_solution_primary direct
_atom_sites_solution_secondary difmap
_audit_creation_date 2014-08-22
_audit_creation_method
;
  Olex2 1.2-beta
  (compiled May  9 2012 12:37:22, GUI svn.r4230)
;
_cell_angle_alpha 92.037(3)
_cell_angle_beta 91.652(3)
_cell_angle_gamma 110.704(4)
_cell_formula_units_Z 4
_cell_length_a 8.5810(3)
_cell_length_b 9.1263(4)
_cell_length_c 24.3122(11)
_cell_measurement_reflns_used 4660
_cell_measurement_temperature 99.9(4)
_cell_measurement_theta_max 75.0970
_cell_measurement_theta_min 5.1730
_cell_volume 1778.13(14)
_computing_cell_refinement
;
CrysAlisPro, Agilent Technologies,
Version 1.171.36.32 (release 02-08-2013 CrysAlis171 .NET)
(compiled Aug  2 2013,16:46:58)
;
_computing_data_collection
;
CrysAlisPro, Agilent Technologies,
Version 1.171.36.32 (release 02-08-2013 CrysAlis171 .NET)
(compiled Aug  2 2013,16:46:58)
;
_computing_data_reduction
;
CrysAlisPro, Agilent Technologies,
Version 1.171.36.32 (release 02-08-2013 CrysAlis171 .NET)
(compiled Aug  2 2013,16:46:58)
;
_computing_molecular_graphics
;
O. V. Dolomanov, L. J. Bourhis, R. J. Gildea, J. A. K. Howard and H. Puschmann,
OLEX2: a complete structure solution, refinement and analysis program.
J. Appl. Cryst. (2009). 42, 339-341.
;
_computing_publication_material
;
O. V. Dolomanov, L. J. Bourhis, R. J. Gildea, J. A. K. Howard and H. Puschmann,
OLEX2: a complete structure solution, refinement and analysis program.
J. Appl. Cryst. (2009). 42, 339-341.
;
_computing_structure_refinement
;
XH, G.M. Sheldrick, Acta Cryst.
(2008). A64, 112-122
;
_computing_structure_solution
;
SHELXS, G.M. Sheldrick, Acta Cryst.
(2008). A64, 112-122
;
_diffrn_ambient_temperature 99.9(4)
_diffrn_detector_area_resol_mean 10.3587
_diffrn_measured_fraction_theta_full 0.9868
_diffrn_measured_fraction_theta_max 0.9438
_diffrn_measurement_details
;
  1 omega   36.00   98.00   1.0000    2.0000
omega____ theta____ kappa____ phi______ frames
    -      110.5703  -45.0000  -60.0000 62

  2 omega  -49.00   35.00   1.0000    1.0000
omega____ theta____ kappa____ phi______ frames
    -      -40.8203   37.0000   60.0000 84

  3 omega -117.00  -25.00   1.0000    1.0000
omega____ theta____ kappa____ phi______ frames
    -      -40.8203  -37.0000   90.0000 92

  4 omega  -65.00   33.00   1.0000    1.0000
omega____ theta____ kappa____ phi______ frames
    -      -40.8203   57.0000 -120.0000 98

  5 omega   25.00   98.00   1.0000    1.0000
omega____ theta____ kappa____ phi______ frames
    -       40.8203 -125.0000  -30.0000 73

  6 omega   58.00  144.00   1.0000    2.0000
omega____ theta____ kappa____ phi______ frames
    -      110.5703  -77.0000    0.0000 86

  7 omega   32.00  113.00   1.0000    2.0000
omega____ theta____ kappa____ phi______ frames
    -      110.5703 -111.0000 -180.0000 81

  8 omega   69.00  122.00   1.0000    2.0000
omega____ theta____ kappa____ phi______ frames
    -      110.5703  178.0000  -60.0000 53

  9 omega   86.00  115.00   1.0000    2.0000
omega____ theta____ kappa____ phi______ frames
    -      110.5703 -111.0000  -30.0000 29

 10 omega   34.00   90.00   1.0000    2.0000
omega____ theta____ kappa____ phi______ frames
    -      110.5703  -30.0000    0.0000 56

 11 omega   34.00   60.00   1.0000    2.0000
omega____ theta____ kappa____ phi______ frames
    -      110.5703 -111.0000  -30.0000 26

 12 omega   36.00   90.00   1.0000    2.0000
omega____ theta____ kappa____ phi______ frames
    -      110.5703  -30.0000 -180.0000 54

 13 omega   56.00  143.00   1.0000    2.0000
omega____ theta____ kappa____ phi______ frames
    -      110.5703  -77.0000 -150.0000 87

 14 omega   30.00  172.00   1.0000    2.0000
omega____ theta____ kappa____ phi______ frames
    -      110.5703    0.0000   30.0000 142
;
_diffrn_measurement_device 'kappa diffractometer'
_diffrn_measurement_device_type 'SuperNova, Dual, Cu at zero, Atlas'
_diffrn_measurement_method '\w scans'
_diffrn_orient_matrix_UB_11 -0.0558253000
_diffrn_orient_matrix_UB_12 0.0566860000
_diffrn_orient_matrix_UB_13 0.0538335000
_diffrn_orient_matrix_UB_21 0.0241767000
_diffrn_orient_matrix_UB_22 0.1592285000
_diffrn_orient_matrix_UB_23 -0.0247607000
_diffrn_orient_matrix_UB_31 -0.1822282000
_diffrn_orient_matrix_UB_32 -0.0638481000
_diffrn_orient_matrix_UB_33 -0.0227391000
_diffrn_radiation_monochromator mirror
_diffrn_radiation_probe x-ray
_diffrn_radiation_type CuK\a
_diffrn_radiation_wavelength 1.5418
_diffrn_reflns_av_R_equivalents 0.0198
_diffrn_reflns_av_unetI/netI 0.0282
_diffrn_reflns_limit_h_max 7
_diffrn_reflns_limit_h_min -10
_diffrn_reflns_limit_k_max 10
_diffrn_reflns_limit_k_min -10
_diffrn_reflns_limit_l_max 26
_diffrn_reflns_limit_l_min -29
_diffrn_reflns_number 10014
_diffrn_reflns_theta_full 66.50
_diffrn_reflns_theta_max 67.49
_diffrn_reflns_theta_min 5.19
_diffrn_source 'sealed X-ray tube'
_diffrn_source_current 0.80
_diffrn_source_power 0.040
_diffrn_source_target Cu
_diffrn_source_voltage 50
_exptl_absorpt_coefficient_mu 0.789
_exptl_absorpt_correction_T_max 1.00000
_exptl_absorpt_correction_T_min 0.81011
_exptl_absorpt_correction_type multi-scan
_exptl_absorpt_process_details
;
CrysAlisPro, Agilent Technologies,
Version 1.171.36.32 (release 02-08-2013 CrysAlis171 .NET)
(compiled Aug  2 2013,16:46:58)
Empirical absorption correction using spherical harmonics,
 implemented in SCALE3 ABSPACK scaling algorithm.
;
_exptl_crystal_colour colorless
_exptl_crystal_density_diffrn 1.335
_exptl_crystal_density_method 'not measured'
_exptl_crystal_description prism
_exptl_crystal_F_000 760
_exptl_crystal_size_max 0.35
_exptl_crystal_size_mid 0.15
_exptl_crystal_size_min 0.12
_refine_diff_density_max 0.287
_refine_diff_density_min -0.248
_refine_diff_density_rms 0.044
_refine_ls_extinction_method none
_refine_ls_goodness_of_fit_ref 1.003
_refine_ls_hydrogen_treatment constr
_refine_ls_matrix_type full
_refine_ls_number_parameters 528
_refine_ls_number_reflns 6289
_refine_ls_number_restraints 23
_refine_ls_restrained_S_all 1.003
_refine_ls_R_factor_all 0.0501
_refine_ls_R_factor_gt 0.0426
_refine_ls_shift/su_max 0.001
_refine_ls_shift/su_mean 0.000
_refine_ls_structure_factor_coef Fsqd
_refine_ls_weighting_details 'calc w=1/[\s^2^(Fo^2^)+(0.0750P)^2^+0.2800P] where P=(Fo^2^+2Fc^2^)/3'
_refine_ls_weighting_scheme calc
_refine_ls_wR_factor_gt 0.1147
_refine_ls_wR_factor_ref 0.1213
_reflns_number_gt 5366
_reflns_number_total 6289
_reflns_threshold_expression >2sigma(I)
_cod_data_source_file ja5b03083_si_003.cif
_cod_data_source_block bin11cult
_cod_depositor_comments
;
The following automatic conversions were performed:

'_symmetry_cell_setting' value 'Triclinic' changed to 'triclinic'
according to
/usr/data/users/saulius/crontab/automatic-downloads/current/ACS/lib/dictionaries/cif_core.dic
dictionary named 'cif_core.dic' version 2.4.2 from 2011-04-26.

Automatic conversion script
Id: cif_fix_values 3271 2015-04-21 07:52:19Z andrius 
;
_cod_original_cell_volume 1778.12(13)
_cod_original_sg_symbol_H-M P-1
_cod_database_code 4123788
_reflns_odcompleteness_completeness 98.68
_reflns_odcompleteness_iscentric 1
_reflns_odcompleteness_theta 68.13

loop_
_space_group_symop_id
_space_group_symop_operation_xyz
1 'x, y, z'
2 '-x, -y, -z'

loop_
_atom_site_label
_atom_site_type_symbol
_atom_site_fract_x
_atom_site_fract_y
_atom_site_fract_z
_atom_site_U_iso_or_equiv
_atom_site_adp_type
_atom_site_occupancy
_atom_site_symmetry_multiplicity
_atom_site_calc_flag
_atom_site_refinement_flags
_atom_site_disorder_assembly
_atom_site_disorder_group
O1 O 0.40269(12) 0.28204(12) 0.58737(4) 0.0304(2) Uani 1 1 d . . .
O2 O 0.34379(12) 0.05171(11) 0.38739(4) 0.0249(2) Uani 1 1 d . . .
O3 O 1.03132(12) 0.75350(11) 0.50730(4) 0.0264(2) Uani 1 1 d . . .
O4 O 1.12372(12) 0.80115(11) 0.61362(4) 0.0285(2) Uani 1 1 d . . .
O5 O 0.93368(14) 0.62695(13) 0.69046(4) 0.0356(3) Uani 1 1 d . . .
N1 N 0.47081(14) 0.25543(13) 0.50063(5) 0.0225(3) Uani 1 1 d . . .
C1 C 0.32321(16) 0.11577(15) 0.48471(6) 0.0230(3) Uani 1 1 d . . .
H1A H 0.2266 0.1404 0.4704 0.028 Uiso 1 1 calc R . .
H1B H 0.2900 0.0381 0.5136 0.028 Uiso 1 1 calc R . .
C2 C 0.42462(16) 0.07453(16) 0.43956(6) 0.0230(3) Uani 1 1 d . . .
H2 H 0.4588 -0.0158 0.4491 0.028 Uiso 1 1 calc R . .
C3 C 0.56640(17) 0.23521(16) 0.45327(6) 0.0249(3) Uani 1 1 d . . .
H3A H 0.6752 0.2269 0.4637 0.030 Uiso 1 1 calc R . .
H3B H 0.5784 0.3130 0.4248 0.030 Uiso 1 1 calc R . .
C4 C 0.44194(18) 0.01395(17) 0.34661(6) 0.0284(3) Uani 1 1 d . . .
H4A H 0.4513 -0.0889 0.3536 0.034 Uiso 1 1 calc R . .
H4B H 0.5556 0.0943 0.3484 0.034 Uiso 1 1 calc R . .
C5 C 0.36027(18) 0.00805(18) 0.29051(6) 0.0311(3) Uani 1 1 d . . .
C6 C 0.3704(2) -0.0979(2) 0.24945(7) 0.0437(4) Uani 1 1 d . . .
H6 H 0.4215 -0.1721 0.2573 0.052 Uiso 1 1 calc R . .
C7 C 0.3044(2) -0.0939(3) 0.19626(8) 0.0598(7) Uani 1 1 d . . .
H7 H 0.3120 -0.1654 0.1680 0.072 Uiso 1 1 calc R . .
C8 C 0.2289(3) 0.0124(3) 0.18455(8) 0.0579(6) Uani 1 1 d . . .
H8 H 0.1861 0.0150 0.1483 0.070 Uiso 1 1 calc R . .
C9 C 0.2154(2) 0.1144(2) 0.22521(7) 0.0493(5) Uani 1 1 d . . .
H9 H 0.1607 0.1859 0.2174 0.059 Uiso 1 1 calc R . .
C10 C 0.28169(19) 0.11334(19) 0.27790(7) 0.0352(4) Uani 1 1 d . . .
H10 H 0.2733 0.1855 0.3058 0.042 Uiso 1 1 calc R . .
C11 C 0.50742(16) 0.32205(16) 0.55175(6) 0.0226(3) Uani 1 1 d . . .
C12 C 0.67579(17) 0.44622(15) 0.56489(6) 0.0229(3) Uani 1 1 d . . .
C13 C 0.77607(17) 0.53577(15) 0.52528(6) 0.0228(3) Uani 1 1 d . . .
H13 H 0.7430 0.5160 0.4873 0.027 Uiso 1 1 calc R . .
C14 C 0.92579(17) 0.65498(15) 0.54214(6) 0.0232(3) Uani 1 1 d . . .
C15 C 0.97545(17) 0.68369(16) 0.59783(6) 0.0250(3) Uani 1 1 d . . .
C16 C 0.87472(18) 0.59053(17) 0.63719(6) 0.0271(3) Uani 1 1 d . . .
C17 C 0.72447(18) 0.47291(16) 0.62059(6) 0.0265(3) Uani 1 1 d . . .
H17 H 0.6553 0.4109 0.6472 0.032 Uiso 1 1 calc R . .
C18 C 0.99198(17) 0.72433(17) 0.44953(6) 0.0270(3) Uani 1 1 d . . .
H18D H 1.0780 0.8012 0.4292 0.041 Uiso 1 1 calc R . .
H18E H 0.8835 0.7333 0.4410 0.041 Uiso 1 1 calc R . .
H18F H 0.9875 0.6184 0.4387 0.041 Uiso 1 1 calc R . .
C19 C 1.10212(18) 0.94472(17) 0.63033(7) 0.0328(3) Uani 1 1 d . . .
H19D H 1.0395 0.9746 0.6012 0.049 Uiso 1 1 calc R . .
H19E H 1.2116 1.0276 0.6369 0.049 Uiso 1 1 calc R . .
H19F H 1.0405 0.9301 0.6643 0.049 Uiso 1 1 calc R . .
C20 C 0.8462(2) 0.5217(2) 0.73077(7) 0.0454(5) Uani 1 1 d . . .
H20D H 0.8386 0.4148 0.7199 0.068 Uiso 1 1 calc R . .
H20E H 0.7338 0.5250 0.7334 0.068 Uiso 1 1 calc R . .
H20F H 0.9064 0.5530 0.7666 0.068 Uiso 1 1 calc R . .
O1A O 0.60028(12) 0.21092(12) -0.07638(4) 0.0310(2) Uani 1 1 d . . .
O2A O 0.64485(16) 0.45858(17) 0.11873(6) 0.0279(3) Uani 0.75 1 d P A 1
O2B O 0.5804(5) 0.5287(5) 0.09692(18) 0.0316(9) Uani 0.25 1 d P A 2
O3A O -0.04280(12) -0.24992(11) 0.00168(4) 0.0254(2) Uani 1 1 d . . .
O4A O -0.10607(11) -0.32958(11) -0.10571(4) 0.0260(2) Uani 1 1 d . . .
O5A O 0.11470(13) -0.19569(13) -0.18016(4) 0.0341(3) Uani 1 1 d . . .
N1A N 0.51786(14) 0.24962(13) 0.00689(5) 0.0244(3) Uani 1 1 d . . .
C1A C 0.66416(18) 0.38920(17) 0.02277(6) 0.0290(3) Uani 1 1 d . . .
H1AA H 0.6980 0.4666 -0.0062 0.035 Uiso 0.75 1 calc PR B 1
H1AB H 0.7606 0.3656 0.0378 0.035 Uiso 0.75 1 calc PR B 1
H1AC H 0.6678 0.4832 0.0029 0.035 Uiso 0.25 1 calc PR B 2
H1AD H 0.7711 0.3714 0.0204 0.035 Uiso 0.25 1 calc PR B 2
C2A C 0.5596(3) 0.4283(3) 0.06656(11) 0.0256(5) Uani 0.75 1 d P A 1
H2A H 0.5164 0.5123 0.0560 0.031 Uiso 0.75 1 calc PR A 1
C2B C 0.6020(9) 0.3898(9) 0.0857(4) 0.0312(15) Uani 0.25 1 d P A 2
H2B H 0.6619 0.3520 0.1146 0.037 Uiso 0.25 1 calc PR A 2
C3A C 0.42808(19) 0.25929(18) 0.05670(7) 0.0342(4) Uani 1 1 d . . .
H3AA H 0.4328 0.1855 0.0850 0.041 Uiso 0.75 1 calc PR A 1
H3AB H 0.3126 0.2556 0.0494 0.041 Uiso 0.75 1 calc PR A 1
H3AC H 0.3869 0.1599 0.0760 0.041 Uiso 0.25 1 calc PR A 2
H3AD H 0.3379 0.3016 0.0505 0.041 Uiso 0.25 1 calc PR A 2
C4A C 0.5511(3) 0.4989(4) 0.16043(12) 0.0342(6) Uani 0.67 1 d PD A 1
H4AA H 0.4534 0.4055 0.1682 0.041 Uiso 0.67 1 calc PR A 1
H4AB H 0.5100 0.5808 0.1474 0.041 Uiso 0.67 1 calc PR A 1
C4B C 0.5151(9) 0.5325(9) 0.1497(3) 0.0414(19) Uiso 0.33 1 d PD A 2
H4BA H 0.4236 0.4312 0.1539 0.050 Uiso 0.33 1 calc PR A 2
H4BB H 0.4655 0.6154 0.1509 0.050 Uiso 0.33 1 calc PR A 2
C5A C 0.6587(4) 0.5580(4) 0.21178(15) 0.0335(7) Uani 0.75 1 d PD A 1
C5B C 0.6325(13) 0.5607(13) 0.1971(4) 0.025(3) Uiso 0.25 1 d PD A 2
C6A C 0.7854(2) 0.7013(2) 0.21129(7) 0.0428(4) Uani 1 1 d D . .
H6A H 0.8020 0.7636 0.1800 0.051 Uiso 0.75 1 calc PR A 1
H6AA H 0.8189 0.7706 0.1821 0.051 Uiso 0.25 1 calc PR A 2
C7A C 0.8876(2) 0.7504(2) 0.25831(8) 0.0491(5) Uani 1 1 d D A .
H7A H 0.9818 0.8445 0.2577 0.059 Uiso 0.75 1 calc PR C 1
H7AA H 0.9669 0.8523 0.2669 0.059 Uiso 0.25 1 calc PR C 2
C8A C 0.8599(7) 0.6697(5) 0.30626(15) 0.0489(10) Uani 0.75 1 d PD A 1
H8A H 0.9275 0.7121 0.3387 0.059 Uiso 0.75 1 calc PR A 1
C8B C 0.850(2) 0.6191(12) 0.2910(5) 0.056(3) Uani 0.25 1 d PD A 2
H8B H 0.9273 0.6249 0.3207 0.067 Uiso 0.25 1 calc PR A 2
C9A C 0.7335(6) 0.5280(5) 0.30592(15) 0.0588(10) Uani 0.75 1 d PD A 1
H9A H 0.7146 0.4681 0.3378 0.071 Uiso 0.75 1 calc PR A 1
C9B C 0.714(2) 0.4835(16) 0.2841(5) 0.074(5) Uani 0.25 1 d PD A 2
H9B H 0.6905 0.4086 0.3117 0.089 Uiso 0.25 1 calc PR A 2
C10A C 0.6326(8) 0.4720(6) 0.2585(2) 0.0485(13) Uani 0.75 1 d PD A 1
H10A H 0.5444 0.3732 0.2582 0.058 Uiso 0.75 1 calc PR A 1
C10B C 0.610(3) 0.455(2) 0.2373(5) 0.052(4) Uani 0.25 1 d PD A 2
H10B H 0.5200 0.3573 0.2328 0.062 Uiso 0.25 1 calc PR A 2
C11A C 0.49164(17) 0.17120(16) -0.04196(6) 0.0239(3) Uani 1 1 d . . .
C12A C 0.33001(17) 0.03732(15) -0.05537(6) 0.0231(3) Uani 1 1 d . A .
C13A C 0.21782(16) -0.03838(15) -0.01609(6) 0.0223(3) Uani 1 1 d . . .
H13A H 0.2399 -0.0055 0.0218 0.027 Uiso 1 1 calc R A .
C14A C 0.07241(16) -0.16323(15) -0.03303(6) 0.0225(3) Uani 1 1 d . A .
C15A C 0.03898(16) -0.20966(16) -0.08878(6) 0.0235(3) Uani 1 1 d . . .
C16A C 0.15519(17) -0.13567(17) -0.12741(6) 0.0264(3) Uani 1 1 d . A .
C17A C 0.30027(17) -0.01146(17) -0.11067(6) 0.0265(3) Uani 1 1 d . . .
H17A H 0.3786 0.0397 -0.1370 0.032 Uiso 1 1 calc R A .
C18A C -0.01143(17) -0.20978(16) 0.05941(6) 0.0256(3) Uani 1 1 d . . .
H18A H -0.0117 -0.1037 0.0670 0.038 Uiso 1 1 calc R . .
H18B H 0.0975 -0.2137 0.0708 0.038 Uiso 1 1 calc R . .
H18C H -0.0986 -0.2845 0.0800 0.038 Uiso 1 1 calc R . .
C19A C -0.08461(18) -0.47927(16) -0.10732(7) 0.0297(3) Uani 1 1 d . . .
H19A H 0.0024 -0.4773 -0.1328 0.045 Uiso 1 1 calc R A .
H19B H -0.1897 -0.5616 -0.1199 0.045 Uiso 1 1 calc R . .
H19C H -0.0519 -0.5007 -0.0704 0.045 Uiso 1 1 calc R . .
C20A C 0.2387(2) -0.1357(2) -0.21981(7) 0.0436(4) Uani 1 1 d . . .
H20A H 0.2014 -0.1956 -0.2550 0.065 Uiso 1 1 calc R . .
H20B H 0.3436 -0.1454 -0.2067 0.065 Uiso 1 1 calc R . .
H20C H 0.2562 -0.0251 -0.2249 0.065 Uiso 1 1 calc R . .

loop_
_atom_site_aniso_label
_atom_site_aniso_U_11
_atom_site_aniso_U_22
_atom_site_aniso_U_33
_atom_site_aniso_U_23
_atom_site_aniso_U_13
_atom_site_aniso_U_12
O1 0.0233(5) 0.0310(6) 0.0296(5) -0.0024(4) 0.0026(4) 0.0008(4)
O2 0.0234(5) 0.0257(5) 0.0237(5) -0.0010(4) -0.0018(4) 0.0067(4)
O3 0.0219(5) 0.0209(5) 0.0320(5) 0.0025(4) 0.0009(4) 0.0020(4)
O4 0.0205(5) 0.0210(5) 0.0398(6) -0.0053(4) -0.0031(4) 0.0033(4)
O5 0.0360(6) 0.0281(6) 0.0297(6) 0.0017(4) -0.0062(5) -0.0040(4)
N1 0.0182(5) 0.0186(6) 0.0273(6) 0.0003(5) -0.0008(4) 0.0025(4)
C1 0.0193(6) 0.0186(7) 0.0274(7) 0.0000(5) -0.0028(5) 0.0024(5)
C2 0.0213(6) 0.0193(6) 0.0263(7) 0.0009(5) -0.0018(5) 0.0047(5)
C3 0.0218(7) 0.0233(7) 0.0262(7) -0.0011(5) 0.0012(5) 0.0041(6)
C4 0.0268(7) 0.0255(7) 0.0302(8) -0.0007(6) 0.0033(6) 0.0061(6)
C5 0.0253(7) 0.0271(7) 0.0282(8) -0.0016(6) 0.0047(6) -0.0064(6)
C6 0.0365(9) 0.0375(9) 0.0397(9) -0.0093(7) 0.0142(7) -0.0084(7)
C7 0.0441(11) 0.0620(13) 0.0349(10) -0.0220(9) 0.0159(8) -0.0273(10)
C8 0.0486(11) 0.0645(14) 0.0299(10) 0.0072(9) -0.0026(8) -0.0181(10)
C9 0.0400(10) 0.0493(11) 0.0376(10) 0.0124(8) -0.0087(7) -0.0101(8)
C10 0.0301(8) 0.0315(8) 0.0324(8) 0.0052(6) -0.0021(6) -0.0033(6)
C11 0.0209(7) 0.0191(6) 0.0275(7) 0.0031(5) -0.0006(5) 0.0065(5)
C12 0.0211(6) 0.0165(6) 0.0309(7) -0.0004(5) -0.0010(5) 0.0067(5)
C13 0.0223(7) 0.0177(6) 0.0287(7) 0.0001(5) -0.0024(5) 0.0078(5)
C14 0.0207(6) 0.0163(6) 0.0334(8) 0.0018(5) 0.0012(5) 0.0077(5)
C15 0.0201(6) 0.0171(6) 0.0357(8) -0.0012(6) -0.0023(6) 0.0046(5)
C16 0.0279(7) 0.0221(7) 0.0285(7) -0.0016(6) -0.0036(6) 0.0060(6)
C17 0.0259(7) 0.0196(7) 0.0303(8) 0.0011(6) 0.0005(6) 0.0038(6)
C18 0.0235(7) 0.0226(7) 0.0325(8) 0.0046(6) 0.0014(6) 0.0049(5)
C19 0.0266(7) 0.0193(7) 0.0474(9) -0.0028(6) 0.0019(6) 0.0022(6)
C20 0.0494(10) 0.0379(9) 0.0300(9) 0.0044(7) -0.0079(7) -0.0074(8)
O1A 0.0234(5) 0.0305(6) 0.0296(5) 0.0009(4) 0.0019(4) -0.0024(4)
O2A 0.0220(7) 0.0280(7) 0.0297(8) -0.0091(7) -0.0066(6) 0.0056(6)
O2B 0.034(2) 0.025(2) 0.031(2) -0.0029(19) -0.0014(18) 0.0053(18)
O3A 0.0223(5) 0.0192(5) 0.0289(5) 0.0013(4) 0.0015(4) 0.0003(4)
O4A 0.0194(5) 0.0194(5) 0.0347(6) -0.0023(4) -0.0020(4) 0.0017(4)
O5A 0.0287(5) 0.0331(6) 0.0276(6) -0.0038(4) 0.0002(4) -0.0046(4)
N1A 0.0184(5) 0.0191(6) 0.0307(6) 0.0003(5) -0.0007(5) 0.0009(4)
C1A 0.0220(7) 0.0211(7) 0.0370(8) -0.0054(6) -0.0008(6) 0.0000(6)
C2A 0.0213(10) 0.0216(11) 0.0307(12) -0.0051(10) -0.0079(9) 0.0049(8)
C2B 0.019(3) 0.032(4) 0.031(4) -0.004(4) -0.007(3) -0.003(3)
C3A 0.0240(7) 0.0265(8) 0.0432(9) -0.0124(7) 0.0062(6) -0.0011(6)
C4A 0.0210(12) 0.0431(16) 0.0331(15) -0.0136(13) -0.0044(11) 0.0068(12)
C5A 0.0284(15) 0.0372(16) 0.0281(17) -0.0078(14) 0.0014(14) 0.0043(11)
C6A 0.0444(10) 0.0334(9) 0.0407(10) 0.0037(7) 0.0094(7) 0.0009(7)
C7A 0.0428(10) 0.0471(11) 0.0437(10) 0.0030(8) 0.0050(8) -0.0015(8)
C8A 0.0502(18) 0.059(2) 0.0291(19) -0.0031(15) 0.0003(16) 0.0104(18)
C8B 0.053(6) 0.072(9) 0.039(7) -0.001(6) -0.005(6) 0.019(7)
C9A 0.071(3) 0.059(2) 0.032(2) 0.0151(17) 0.007(2) 0.0041(19)
C9B 0.097(9) 0.056(8) 0.030(8) 0.023(6) -0.028(7) -0.022(7)
C10A 0.050(3) 0.0329(16) 0.043(4) 0.003(2) 0.011(3) -0.0095(18)
C10B 0.051(6) 0.047(7) 0.039(9) 0.012(7) -0.007(7) -0.006(5)
C11A 0.0205(7) 0.0196(7) 0.0293(7) 0.0027(5) -0.0025(5) 0.0045(5)
C12A 0.0206(6) 0.0174(6) 0.0297(7) 0.0017(5) -0.0016(5) 0.0050(5)
C13A 0.0223(7) 0.0164(6) 0.0268(7) 0.0006(5) -0.0028(5) 0.0055(5)
C14A 0.0204(6) 0.0154(6) 0.0312(7) 0.0030(5) 0.0008(5) 0.0054(5)
C15A 0.0185(6) 0.0170(6) 0.0329(8) -0.0007(5) -0.0021(5) 0.0039(5)
C16A 0.0240(7) 0.0234(7) 0.0281(7) -0.0006(6) -0.0004(6) 0.0043(6)
C17A 0.0231(7) 0.0229(7) 0.0287(7) 0.0018(6) 0.0016(6) 0.0022(6)
C18A 0.0248(7) 0.0206(7) 0.0289(7) 0.0040(5) 0.0008(5) 0.0048(5)
C19A 0.0266(7) 0.0174(7) 0.0391(8) -0.0022(6) 0.0016(6) 0.0009(5)
C20A 0.0369(9) 0.0442(10) 0.0309(9) -0.0057(7) 0.0047(7) -0.0084(7)

loop_
_atom_type_symbol
_atom_type_description
_atom_type_scat_dispersion_real
_atom_type_scat_dispersion_imag
_atom_type_scat_source
C C 0.0181 0.0091 'International Tables Vol C Tables 4.2.6.8 and 6.1.1.4'
H H 0.0000 0.0000 'International Tables Vol C Tables 4.2.6.8 and 6.1.1.4'
N N 0.0311 0.0180 'International Tables Vol C Tables 4.2.6.8 and 6.1.1.4'
O O 0.0492 0.0322 'International Tables Vol C Tables 4.2.6.8 and 6.1.1.4'

loop_
_geom_angle_atom_site_label_1
_geom_angle_atom_site_label_2
_geom_angle_atom_site_label_3
_geom_angle
C2 O2 C4 110.81(11)
C14 O3 C18 117.53(10)
C15 O4 C19 112.64(11)
C16 O5 C20 116.73(11)
C1 N1 C3 94.17(10)
C11 N1 C1 124.70(12)
C11 N1 C3 136.08(11)
N1 C1 C2 88.51(10)
O2 C2 C1 112.50(11)
O2 C2 C3 117.40(11)
C1 C2 C3 88.65(10)
N1 C3 C2 87.69(10)
O2 C4 C5 109.15(12)
C6 C5 C4 120.08(16)
C6 C5 C10 118.90(16)
C10 C5 C4 120.93(14)
C5 C6 C7 119.3(2)
C8 C7 C6 120.77(19)
C9 C8 C7 119.99(18)
C8 C9 C10 120.0(2)
C9 C10 C5 120.99(18)
O1 C11 N1 119.93(12)
O1 C11 C12 120.65(12)
N1 C11 C12 119.41(12)
C13 C12 C11 123.63(13)
C17 C12 C11 115.52(13)
C17 C12 C13 120.78(12)
C12 C13 C14 119.16(13)
O3 C14 C13 124.37(13)
O3 C14 C15 114.97(12)
C15 C14 C13 120.64(13)
O4 C15 C14 119.80(13)
O4 C15 C16 120.61(13)
C14 C15 C16 119.58(12)
O5 C16 C15 115.36(12)
O5 C16 C17 124.71(14)
C17 C16 C15 119.92(13)
C16 C17 C12 119.91(14)
C2A O2A C4A 112.24(18)
C2B O2B C4B 111.4(5)
C14A O3A C18A 117.27(10)
C15A O4A C19A 111.66(10)
C16A O5A C20A 116.71(11)
C1A N1A C3A 94.54(11)
C11A N1A C1A 125.01(12)
C11A N1A C3A 139.80(12)
N1A C1A C2A 87.52(12)
N1A C1A C2B 91.1(2)
C2A C1A C2B 27.2(3)
O2A C2A C1A 111.00(18)
O2A C2A C3A 114.9(2)
C1A C2A C3A 88.79(13)
O2B C2B C1A 108.5(6)
O2B C2B C3A 110.2(6)
C1A C2B C3A 81.8(4)
N1A C3A C2A 86.01(12)
N1A C3A C2B 89.9(3)
C2A C3A C2B 26.7(3)
O2A C4A C5A 109.7(2)
O2B C4B C5B 116.7(7)
C6A C5A C4A 118.0(3)
C6A C5A C10A 120.6(3)
C10A C5A C4A 121.5(3)
C4B C5B C6A 128.5(8)
C10B C5B C4B 121.8(11)
C10B C5B C6A 109.6(10)
C5A C6A C5B 16.2(4)
C5A C6A C7A 117.0(2)
C7A C6A C5B 132.9(4)
C6A C7A C8A 123.4(2)
C6A C7A C8B 106.1(5)
C8A C7A C8B 23.3(4)
C9A C8A C7A 118.5(4)
C9B C8B C7A 126.2(12)
C8A C9A C10A 119.4(4)
C8B C9B C10B 120.7(14)
C5A C10A C9A 120.9(4)
C5B C10B C9B 122.6(15)
O1A C11A N1A 119.37(12)
O1A C11A C12A 120.29(13)
N1A C11A C12A 120.33(12)
C13A C12A C11A 124.02(13)
C17A C12A C11A 115.11(12)
C17A C12A C13A 120.84(12)
C12A C13A C14A 119.27(13)
O3A C14A C13A 124.56(13)
O3A C14A C15A 115.19(11)
C15A C14A C13A 120.23(13)
O4A C15A C14A 120.35(12)
O4A C15A C16A 119.91(13)
C14A C15A C16A 119.73(12)
O5A C16A C15A 114.98(12)
O5A C16A C17A 124.89(13)
C17A C16A C15A 120.13(13)
C12A C17A C16A 119.73(13)

loop_
_geom_bond_atom_site_label_1
_geom_bond_atom_site_label_2
_geom_bond_distance
O1 C11 1.2354(17)
O2 C2 1.4007(17)
O2 C4 1.4283(17)
O3 C14 1.3670(17)
O3 C18 1.4284(18)
O4 C15 1.3761(16)
O4 C19 1.4333(18)
O5 C16 1.3625(18)
O5 C20 1.430(2)
N1 C1 1.4744(16)
N1 C3 1.4762(18)
N1 C11 1.3423(18)
C1 C2 1.5365(19)
C2 C3 1.5563(18)
C4 C5 1.506(2)
C5 C6 1.391(2)
C5 C10 1.393(3)
C6 C7 1.403(3)
C7 C8 1.377(4)
C8 C9 1.369(3)
C9 C10 1.388(2)
C11 C12 1.5045(18)
C12 C13 1.394(2)
C12 C17 1.393(2)
C13 C14 1.3971(19)
C14 C15 1.395(2)
C15 C16 1.404(2)
C16 C17 1.392(2)
O1A C11A 1.2362(18)
O2A C2A 1.414(3)
O2A C4A 1.428(3)
O2B C2B 1.365(10)
O2B C4B 1.419(8)
O3A C14A 1.3630(17)
O3A C18A 1.4314(17)
O4A C15A 1.3754(16)
O4A C19A 1.4409(18)
O5A C16A 1.3621(18)
O5A C20A 1.4304(19)
N1A C1A 1.4677(17)
N1A C3A 1.4704(19)
N1A C11A 1.3357(19)
C1A C2A 1.523(3)
C1A C2B 1.634(8)
C2A C3A 1.561(2)
C2B C3A 1.663(7)
C4A C5A 1.495(4)
C4B C5B 1.462(10)
C5A C6A 1.374(3)
C5A C10A 1.383(6)
C5B C6A 1.496(11)
C5B C10B 1.369(13)
C6A C7A 1.380(3)
C7A C8A 1.382(5)
C7A C8B 1.408(12)
C8A C9A 1.362(6)
C8B C9B 1.371(12)
C9A C10A 1.387(5)
C9B C10B 1.382(10)
C11A C12A 1.5067(18)
C12A C13A 1.395(2)
C12A C17A 1.389(2)
C13A C14A 1.3988(18)
C14A C15A 1.396(2)
C15A C16A 1.398(2)
C16A C17A 1.3931(19)

loop_
_geom_torsion_atom_site_label_1
_geom_torsion_atom_site_label_2
_geom_torsion_atom_site_label_3
_geom_torsion_atom_site_label_4
_geom_torsion
O1 C11 C12 C13 -156.72(14)
O1 C11 C12 C17 20.36(19)
O2 C2 C3 N1 122.06(12)
O2 C4 C5 C6 -146.13(13)
O2 C4 C5 C10 37.41(18)
O3 C14 C15 O4 -1.92(18)
O3 C14 C15 C16 179.13(12)
O4 C15 C16 O5 0.8(2)
O4 C15 C16 C17 179.53(13)
O5 C16 C17 C12 179.64(13)
N1 C1 C2 O2 -126.54(11)
N1 C1 C2 C3 -7.30(10)
N1 C11 C12 C13 22.7(2)
N1 C11 C12 C17 -160.21(12)
C1 N1 C3 C2 -7.62(10)
C1 N1 C11 O1 -11.2(2)
C1 N1 C11 C12 169.38(12)
C1 C2 C3 N1 7.30(10)
C2 O2 C4 C5 -173.77(11)
C3 N1 C1 C2 7.72(10)
C3 N1 C11 O1 -159.05(14)
C3 N1 C11 C12 21.5(2)
C4 O2 C2 C1 179.89(11)
C4 O2 C2 C3 79.18(14)
C4 C5 C6 C7 -175.27(14)
C4 C5 C10 C9 175.97(14)
C5 C6 C7 C8 -0.6(2)
C6 C5 C10 C9 -0.5(2)
C6 C7 C8 C9 -0.9(3)
C7 C8 C9 C10 1.7(3)
C8 C9 C10 C5 -0.9(2)
C10 C5 C6 C7 1.3(2)
C11 N1 C1 C2 -150.57(13)
C11 N1 C3 C2 146.37(15)
C11 C12 C13 C14 175.99(12)
C11 C12 C17 C16 -177.00(13)
C12 C13 C14 O3 -177.74(12)
C12 C13 C14 C15 0.5(2)
C13 C12 C17 C16 0.2(2)
C13 C14 C15 O4 179.70(12)
C13 C14 C15 C16 0.8(2)
C14 C15 C16 O5 179.77(12)
C14 C15 C16 C17 -1.5(2)
C15 C16 C17 C12 1.1(2)
C17 C12 C13 C14 -0.9(2)
C18 O3 C14 C13 -5.15(19)
C18 O3 C14 C15 176.54(12)
C19 O4 C15 C14 96.70(15)
C19 O4 C15 C16 -84.36(17)
C20 O5 C16 C15 -171.83(15)
C20 O5 C16 C17 9.5(2)
O1A C11A C12A C13A 164.82(13)
O1A C11A C12A C17A -13.20(19)
O2A C2A C3A N1A -125.66(18)
O2A C2A C3A C2B -27.9(6)
O2A C4A C5A C6A 69.7(4)
O2A C4A C5A C10A -110.2(4)
O2B C2B C3A N1A 118.4(5)
O2B C2B C3A C2A 37.1(5)
O2B C4B C5B C6A 61.6(12)
O2B C4B C5B C10B -120.2(14)
O3A C14A C15A O4A 3.33(18)
O3A C14A C15A C16A -175.46(12)
O4A C15A C16A O5A -2.33(19)
O4A C15A C16A C17A 178.33(13)
O5A C16A C17A C12A -178.48(14)
N1A C1A C2A O2A 129.25(17)
N1A C1A C2A C3A 13.00(15)
N1A C1A C2B O2B -120.3(5)
N1A C1A C2B C3A -11.7(3)
N1A C11A C12A C13A -16.2(2)
N1A C11A C12A C17A 165.77(13)
C1A N1A C3A C2A 13.54(15)
C1A N1A C3A C2B -12.9(4)
C1A N1A C11A O1A 4.1(2)
C1A N1A C11A C12A -174.90(13)
C1A C2A C3A N1A -13.00(14)
C1A C2A C3A C2B 84.7(6)
C1A C2B C3A N1A 11.7(3)
C1A C2B C3A C2A -69.7(6)
C2A O2A C4A C5A -169.6(2)
C2A C1A C2B O2B -37.9(5)
C2A C1A C2B C3A 70.7(5)
C2B O2B C4B C5B 77.4(8)
C2B C1A C2A O2A 32.0(5)
C2B C1A C2A C3A -84.3(6)
C3A N1A C1A C2A -13.86(16)
C3A N1A C1A C2B 13.1(4)
C3A N1A C11A O1A 172.22(17)
C3A N1A C11A C12A -6.8(3)
C4A O2A C2A C1A 178.76(19)
C4A O2A C2A C3A -82.4(2)
C4A C5A C6A C5B 12.9(17)
C4A C5A C6A C7A -177.3(2)
C4A C5A C10A C9A 179.9(4)
C4B O2B C2B C1A 175.9(4)
C4B O2B C2B C3A 88.1(7)
C4B C5B C6A C5A -180(3)
C4B C5B C6A C7A 167.7(7)
C4B C5B C10B C9B -175.8(16)
C5A C6A C7A C8A -5.5(4)
C5A C6A C7A C8B 11.8(7)
C5B C6A C7A C8A -1.7(7)
C5B C6A C7A C8B 15.7(9)
C6A C5A C10A C9A 0.0(7)
C6A C5B C10B C9B 3(2)
C6A C7A C8A C9A 5.5(6)
C6A C7A C8B C9B -14.6(17)
C7A C8A C9A C10A -2.6(7)
C7A C8B C9B C10B 10(3)
C8A C7A C8B C9B 126(3)
C8A C9A C10A C5A 0.0(8)
C8B C7A C8A C9A -40.9(19)
C8B C9B C10B C5B -3(3)
C10A C5A C6A C5B -167(2)
C10A C5A C6A C7A 2.7(5)
C10B C5B C6A C5A 1.7(15)
C10B C5B C6A C7A -10.7(14)
C11A N1A C1A C2A 158.49(17)
C11A N1A C1A C2B -174.5(4)
C11A N1A C3A C2A -156.7(2)
C11A N1A C3A C2B 176.8(4)
C11A C12A C13A C14A -178.99(12)
C11A C12A C17A C16A 179.28(13)
C12A C13A C14A O3A 177.27(12)
C12A C13A C14A C15A -1.0(2)
C13A C12A C17A C16A 1.2(2)
C13A C14A C15A O4A -178.22(12)
C13A C14A C15A C16A 3.0(2)
C14A C15A C16A O5A 176.47(12)
C14A C15A C16A C17A -2.9(2)
C15A C16A C17A C12A 0.8(2)
C17A C12A C13A C14A -1.1(2)
C18A O3A C14A C13A -0.20(19)
C18A O3A C14A C15A 178.17(12)
C19A O4A C15A C14A -91.19(15)
C19A O4A C15A C16A 87.60(16)
C20A O5A C16A C15A -172.94(14)
C20A O5A C16A C17A 6.4(2)
